data_7246061
loop_
_publ_author_name
'Cai, He-Qun'
'Xin, Yu'
'Jiang, Shan'
'Bai, Feng-Ying'
'Xing, Yong-Heng'

_publ_section_title
;
 Ni(ii) and Co(ii) complexes for the selective adsorption of anionic dyes
 from aqueous solutions
;
_journal_issue 5
_journal_name_full CrystEngComm
_journal_page_first 848
_journal_page_last 858
_journal_paper_doi 10.1039/D2CE01636B
_journal_volume 25
_journal_year 2023
_chemical_formula_moiety 'Cl H, C18 H13 N5'
_chemical_formula_sum 'C18 H13 Cl N5'
_chemical_formula_weight 334.78
_space_group_crystal_system triclinic
_space_group_IT_number 2
_space_group_name_Hall '-P 1'
_space_group_name_H-M_alt 'P -1'
_atom_sites_solution_hydrogens mixed
_atom_sites_solution_primary iterative
_audit_creation_date 2022-01-06
_audit_creation_method
;
Olex2 1.2
(compiled 2018.05.29 svn.r3508 for OlexSys, GUI svn.r5506)
;
_audit_update_record
;
2022-01-08 deposited with the CCDC.	2022-12-28 downloaded from the CCDC.
;
_cell_angle_alpha 110.36(3)
_cell_angle_beta 103.14(3)
_cell_angle_gamma 95.07(3)
_cell_formula_units_Z 2
_cell_length_a 7.623(11)
_cell_length_b 10.098(15)
_cell_length_c 11.325(17)
_cell_measurement_reflns_used 995
_cell_measurement_temperature 296(2)
_cell_measurement_theta_max 24.364
_cell_measurement_theta_min 2.337
_cell_volume 782(2)
_computing_cell_refinement 'SAINT v8.34A (Bruker, 2013)'
_computing_data_collection 'Bruker SMART'
_computing_data_reduction 'SAINT v8.34A (Bruker, 2013)'
_computing_molecular_graphics 'Olex2 (Dolomanov et al., 2009)'
_computing_publication_material 'Olex2 (Dolomanov et al., 2009)'
_computing_structure_refinement 'ShelXL (Sheldrick, 2015)'
_computing_structure_solution 'olex2.solve (Bourhis et al., 2015)'
_diffrn_ambient_temperature 296.15
_diffrn_measured_fraction_theta_full 0.986
_diffrn_measured_fraction_theta_max 0.933
_diffrn_measurement_device_type 'CCD area detector'
_diffrn_measurement_method 'phi and omega scans'
_diffrn_radiation_monochromator graphite
_diffrn_radiation_type MoK\a
_diffrn_radiation_wavelength 0.71073
_diffrn_reflns_av_R_equivalents 0.0523
_diffrn_reflns_av_unetI/netI 0.1354
_diffrn_reflns_Laue_measured_fraction_full 0.986
_diffrn_reflns_Laue_measured_fraction_max 0.933
_diffrn_reflns_limit_h_max 10
_diffrn_reflns_limit_h_min -4
_diffrn_reflns_limit_k_max 13
_diffrn_reflns_limit_k_min -13
_diffrn_reflns_limit_l_max 14
_diffrn_reflns_limit_l_min -14
_diffrn_reflns_number 4907
_diffrn_reflns_point_group_measured_fraction_full 0.986
_diffrn_reflns_point_group_measured_fraction_max 0.933
_diffrn_reflns_theta_full 25.242
_diffrn_reflns_theta_max 28.222
_diffrn_reflns_theta_min 1.996
_exptl_absorpt_coefficient_mu 0.253
_exptl_absorpt_correction_T_max 0.7457
_exptl_absorpt_correction_T_min 0.5129
_exptl_absorpt_correction_type none
_exptl_absorpt_process_details
;
SADABS-2014/5 (Bruker,2014/5) was used for absorption correction.
wR2(int) was 0.0823 before and 0.0578 after correction.
The Ratio of minimum to maximum transmission is 0.6878.
The \l/2 correction factor is 0.00150.
;
_exptl_crystal_colour yellow
_exptl_crystal_colour_primary yellow
_exptl_crystal_density_diffrn 1.421
_exptl_crystal_density_method 'not measured'
_exptl_crystal_description block
_exptl_crystal_F_000 346
_exptl_crystal_size_max 0.54
_exptl_crystal_size_mid 0.44
_exptl_crystal_size_min 0.03
_refine_diff_density_max 0.470
_refine_diff_density_min -0.458
_refine_diff_density_rms 0.107
_refine_ls_extinction_method none
_refine_ls_goodness_of_fit_ref 0.942
_refine_ls_hydrogen_treatment mixed
_refine_ls_matrix_type full
_refine_ls_number_parameters 221
_refine_ls_number_reflns 3608
_refine_ls_number_restraints 3
_refine_ls_restrained_S_all 8.348
_refine_ls_R_factor_all 0.1672
_refine_ls_R_factor_gt 0.0803
_refine_ls_shift/su_max 0.000
_refine_ls_shift/su_mean 0.000
_refine_ls_structure_factor_coef Fsqd
_refine_ls_weighting_details 'w=1/[\s^2^(Fo^2^)+(0.1766P)^2^] where P=(Fo^2^+2Fc^2^)/3'
_refine_ls_weighting_scheme calc
_refine_ls_wR_factor_gt 0.2193
_refine_ls_wR_factor_ref 0.3050
_reflns_Friedel_coverage 0.000
_reflns_number_gt 1633
_reflns_number_total 3608
_reflns_threshold_expression 'I > 2\s(I)'
_cod_data_source_file d2ce01636b2.cif
_cod_data_source_block 8
_cod_depositor_comments 'Adding full bibliography for 7246059--7246062.cif.'
_cod_database_code 7246061
_shelx_shelxl_version_number 2018/3
_shelx_space_group_comment
;
The symmetry employed for this shelxl refinement is uniquely defined
by the following loop, which should always be used as a source of
symmetry information in preference to the above space-group names.
They are only intended as comments.
;
_olex2_refinement_description
;
1. Fixed Uiso
 At 1.2 times of:
  All C(H) groups, All N(H) groups
2. Restrained distances
 H18-Cl1 = Cl1-H1
 1.2 with sigma of 0.02
 C18-H18
 0.8 with sigma of 0.02
3.a Aromatic/amide H refined with riding coordinates:
 N3(H3), C5(H5), C2(H2), C15(H15), C4(H4), C18(H18), C3(H3A), C9(H9), C12(H12),
  C16(H16), C17(H17), C10(H10), C11(H11)
;
_olex2_submission_special_instructions 'No special instructions were received'

loop_
_space_group_symop_operation_xyz
'x, y, z'
'-x, -y, -z'

loop_
_atom_site_label
_atom_site_type_symbol
_atom_site_fract_x
_atom_site_fract_y
_atom_site_fract_z
_atom_site_U_iso_or_equiv
_atom_site_adp_type
_atom_site_occupancy
_atom_site_site_symmetry_order
_atom_site_calc_flag
_atom_site_refinement_flags_posn
_atom_site_refinement_flags_adp
_atom_site_refinement_flags_occupancy
_atom_site_disorder_assembly
_atom_site_disorder_group
Cl1 Cl -0.2821(2) 0.33756(16) -0.07390(15) 0.0639(6) Uani 1 1 d D . . . .
N4 N 0.3963(5) 0.6167(4) 0.6472(4) 0.0371(10) Uani 1 1 d . . . . .
N3 N 0.4805(5) 0.4670(4) 0.7432(4) 0.0383(10) Uani 1 1 d . . . . .
H3 H 0.531295 0.437387 0.802960 0.046 Uiso 1 1 calc R . . . .
N1 N -0.0483(6) 0.4280(5) 0.2023(4) 0.0504(12) Uani 1 1 d . . . . .
N5 N 0.8337(7) 0.9726(5) 1.0669(5) 0.0609(14) Uani 1 1 d . . . . .
C6 C 0.3124(6) 0.4789(5) 0.5632(5) 0.0346(11) Uani 1 1 d . . . . .
C14 C 0.6126(6) 0.7297(5) 0.8631(5) 0.0352(11) Uani 1 1 d . . . . .
C13 C 0.4975(6) 0.6064(5) 0.7519(5) 0.0392(12) Uani 1 1 d . . . . .
C1 C 0.1849(6) 0.4579(5) 0.4400(5) 0.0336(11) Uani 1 1 d . . . . .
C7 C 0.3670(6) 0.3834(5) 0.6212(5) 0.0350(11) Uani 1 1 d . . . . .
C8 C 0.3239(6) 0.2265(5) 0.5784(5) 0.0390(12) Uani 1 1 d . . . . .
C5 C 0.1759(6) 0.5726(5) 0.3976(5) 0.0453(14) Uani 1 1 d . . . . .
H5 H 0.249848 0.661609 0.449981 0.054 Uiso 1 1 calc R . . . .
C2 C 0.0628(7) 0.3296(5) 0.3585(5) 0.0470(14) Uani 1 1 d . . . . .
H2 H 0.058341 0.251818 0.384376 0.056 Uiso 1 1 calc R . . . .
C15 C 0.5988(7) 0.8658(5) 0.8656(5) 0.0454(13) Uani 1 1 d . . . . .
H15 H 0.514642 0.878546 0.798575 0.055 Uiso 1 1 calc R . . . .
C4 C 0.0601(7) 0.5546(6) 0.2810(6) 0.0514(15) Uani 1 1 d . . . . .
H4 H 0.055743 0.632141 0.254675 0.062 Uiso 1 1 calc R . . . .
C18 C 0.7428(7) 0.7167(6) 0.9618(5) 0.0501(15) Uani 1 1 d D . . . .
H18 H 0.760050 0.626471 0.961315 0.060 Uiso 1 1 calc DR . . . .
C3 C -0.0486(7) 0.3178(6) 0.2423(5) 0.0489(14) Uani 1 1 d . . . . .
H3A H -0.127311 0.231199 0.189030 0.059 Uiso 1 1 calc R . . . .
N2 N 0.2346(7) -0.0707(5) 0.4926(7) 0.078(2) Uani 1 1 d . . . . .
C9 C 0.3262(7) 0.1380(6) 0.4529(6) 0.0505(14) Uani 1 1 d . . . . .
H9 H 0.358699 0.178225 0.396747 0.061 Uiso 1 1 calc R . . . .
C12 C 0.2841(7) 0.1621(6) 0.6599(6) 0.0550(16) Uani 1 1 d . . . . .
H12 H 0.287040 0.217042 0.745643 0.066 Uiso 1 1 calc R . . . .
C16 C 0.7107(8) 0.9820(6) 0.9680(6) 0.0561(16) Uani 1 1 d . . . . .
H16 H 0.699720 1.073067 0.968135 0.067 Uiso 1 1 calc R . . . .
C17 C 0.8494(8) 0.8412(6) 1.0632(6) 0.0579(16) Uani 1 1 d . . . . .
H17 H 0.935310 0.831811 1.131270 0.070 Uiso 1 1 calc R . . . .
C10 C 0.2805(8) -0.0083(6) 0.4127(7) 0.0642(18) Uani 1 1 d . . . . .
H10 H 0.280870 -0.066155 0.328489 0.077 Uiso 1 1 calc R . . . .
C11 C 0.2397(9) 0.0145(7) 0.6122(9) 0.069(2) Uani 1 1 d . . . . .
H11 H 0.211349 -0.027923 0.668102 0.083 Uiso 1 1 calc R . . . .
H1 H -0.169(10) 0.362(11) 0.029(5) 0.17(4) Uiso 1 1 d D . . . .

loop_
_atom_site_aniso_label
_atom_site_aniso_U_11
_atom_site_aniso_U_22
_atom_site_aniso_U_33
_atom_site_aniso_U_23
_atom_site_aniso_U_13
_atom_site_aniso_U_12
Cl1 0.0739(10) 0.0530(9) 0.0540(10) 0.0317(8) -0.0186(7) 0.0043(7)
N4 0.037(2) 0.029(2) 0.041(2) 0.0142(19) -0.0002(17) 0.0034(16)
N3 0.042(2) 0.033(2) 0.038(2) 0.0194(19) -0.0008(17) 0.0027(16)
N1 0.048(3) 0.053(3) 0.042(3) 0.018(2) -0.004(2) 0.012(2)
N5 0.066(3) 0.042(3) 0.051(3) 0.009(2) -0.006(2) -0.011(2)
C6 0.031(2) 0.029(2) 0.039(3) 0.014(2) -0.0021(19) 0.0030(17)
C14 0.037(2) 0.037(3) 0.030(3) 0.013(2) 0.0045(19) 0.0029(19)
C13 0.039(3) 0.031(3) 0.043(3) 0.016(2) 0.001(2) 0.0028(19)
C1 0.036(2) 0.029(2) 0.034(3) 0.013(2) 0.0031(19) 0.0073(18)
C7 0.037(2) 0.028(2) 0.034(3) 0.011(2) -0.0004(19) 0.0019(18)
C8 0.039(3) 0.024(2) 0.050(3) 0.017(2) 0.000(2) 0.0054(18)
C5 0.043(3) 0.033(3) 0.057(4) 0.022(3) 0.000(2) 0.006(2)
C2 0.046(3) 0.028(3) 0.054(3) 0.014(2) -0.008(2) 0.004(2)
C15 0.054(3) 0.036(3) 0.040(3) 0.014(2) 0.002(2) 0.004(2)
C4 0.049(3) 0.046(3) 0.059(4) 0.030(3) -0.002(3) 0.009(2)
C18 0.051(3) 0.036(3) 0.052(4) 0.016(3) -0.003(3) -0.001(2)
C3 0.049(3) 0.035(3) 0.047(3) 0.008(3) -0.004(2) 0.006(2)
N2 0.070(3) 0.031(3) 0.114(6) 0.028(3) -0.011(3) 0.002(2)
C9 0.060(3) 0.033(3) 0.052(4) 0.013(3) 0.006(3) 0.015(2)
C12 0.056(3) 0.041(3) 0.068(4) 0.030(3) 0.006(3) 0.003(2)
C16 0.067(4) 0.032(3) 0.055(4) 0.011(3) 0.001(3) -0.001(2)
C17 0.052(3) 0.050(3) 0.055(4) 0.015(3) -0.007(3) -0.001(3)
C10 0.068(4) 0.034(3) 0.068(4) 0.008(3) -0.007(3) 0.011(3)
C11 0.072(4) 0.041(3) 0.097(6) 0.041(4) 0.008(4) 0.000(3)

loop_
_atom_type_symbol
_atom_type_description
_atom_type_scat_dispersion_real
_atom_type_scat_dispersion_imag
_atom_type_scat_source
C C 0.0033 0.0016 'International Tables Vol C Tables 4.2.6.8 and 6.1.1.4'
H H 0.0000 0.0000 'International Tables Vol C Tables 4.2.6.8 and 6.1.1.4'
Cl Cl 0.1484 0.1585 'International Tables Vol C Tables 4.2.6.8 and 6.1.1.4'
N N 0.0061 0.0033 'International Tables Vol C Tables 4.2.6.8 and 6.1.1.4'

loop_
_geom_angle_atom_site_label_1
_geom_angle_atom_site_label_2
_geom_angle_atom_site_label_3
_geom_angle
_geom_angle_site_symmetry_1
_geom_angle_site_symmetry_3
_geom_angle_publ_flag
C13 N4 C6 106.5(4) . . ?
C13 N3 C7 107.1(4) . . ?
C3 N1 C4 119.4(4) . . ?
C16 N5 C17 116.9(5) . . ?
N4 C6 C1 118.8(4) . . ?
N4 C6 C7 109.3(4) . . ?
C7 C6 C1 131.9(4) . . ?
C15 C14 C13 118.8(4) . . ?
C18 C14 C13 122.9(4) . . ?
C18 C14 C15 118.1(4) . . ?
N4 C13 N3 111.5(4) . . ?
N4 C13 C14 123.2(4) . . ?
N3 C13 C14 125.3(4) . . ?
C5 C1 C6 119.3(4) . . ?
C2 C1 C6 124.5(4) . . ?
C2 C1 C5 116.2(4) . . ?
N3 C7 C6 105.4(4) . . ?
N3 C7 C8 121.2(4) . . ?
C6 C7 C8 133.4(4) . . ?
C9 C8 C7 120.4(5) . . ?
C12 C8 C7 121.7(5) . . ?
C12 C8 C9 117.9(5) . . ?
C4 C5 C1 120.4(5) . . ?
C3 C2 C1 120.6(5) . . ?
C16 C15 C14 119.1(5) . . ?
N1 C4 C5 121.7(5) . . ?
C14 C18 C17 118.8(5) . . ?
N1 C3 C2 121.5(4) . . ?
C11 N2 C10 117.5(5) . . ?
C10 C9 C8 119.9(6) . . ?
C8 C12 C11 118.7(7) . . ?
N5 C16 C15 124.0(5) . . ?
N5 C17 C18 123.1(5) . . ?
N2 C10 C9 121.7(7) . . ?
N2 C11 C12 124.3(6) . . ?

loop_
_geom_bond_atom_site_label_1
_geom_bond_atom_site_label_2
_geom_bond_distance
_geom_bond_site_symmetry_2
_geom_bond_publ_flag
N4 C6 1.377(6) . ?
N4 C13 1.302(6) . ?
N3 C13 1.368(6) . ?
N3 C7 1.373(6) . ?
N1 C4 1.340(7) . ?
N1 C3 1.339(7) . ?
N5 C16 1.325(7) . ?
N5 C17 1.329(8) . ?
C6 C1 1.442(6) . ?
C6 C7 1.387(6) . ?
C14 C13 1.456(6) . ?
C14 C15 1.379(7) . ?
C14 C18 1.368(7) . ?
C1 C5 1.400(6) . ?
C1 C2 1.400(6) . ?
C7 C8 1.468(6) . ?
C8 C9 1.396(8) . ?
C8 C12 1.369(7) . ?
C5 C4 1.353(7) . ?
C2 C3 1.353(7) . ?
C15 C16 1.370(7) . ?
C18 C17 1.397(7) . ?
N2 C10 1.356(9) . ?
N2 C11 1.318(10) . ?
C9 C10 1.371(8) . ?
C12 C11 1.377(9) . ?
